data_7019081
loop_
_publ_author_name
'Gl\"ockner, Andreas'
'Bauer, Heiko'
'Maekawa, Miyuki'
'Bannenberg, Thomas'
'Daniliuc, Constantin G.'
'Jones, Peter G.'
'Sun, Yu'
'Sitzmann, Helmut'
'Tamm, Matthias'
'Walter, Marc D.'

_publ_section_title
;
 How big is a Cp? Cycloheptatrienyl zirconium complexes with bulky
 cyclopentadienyl and indenyl ligands.
;
_journal_issue 22
_journal_name_full 'Dalton transactions (Cambridge, England : 2003)'
_journal_page_first 6614
_journal_page_last 6624
_journal_paper_doi 10.1039/c2dt12132h
_journal_volume 41
_journal_year 2012
_chemical_formula_sum 'C27 H38'
_chemical_formula_weight 362.57
_space_group_IT_number 14
_symmetry_cell_setting monoclinic
_symmetry_space_group_name_Hall '-P 2yn'
_symmetry_space_group_name_H-M 'P 1 21/n 1'
_atom_sites_solution_hydrogens geom
_atom_sites_solution_primary direct
_atom_sites_solution_secondary difmap
_audit_creation_method SHELXL-97
_cell_angle_alpha 90.00
_cell_angle_beta 96.061(2)
_cell_angle_gamma 90.00
_cell_formula_units_Z 4
_cell_length_a 11.5611(4)
_cell_length_b 13.3654(4)
_cell_length_c 13.8835(4)
_cell_measurement_reflns_used 17273
_cell_measurement_temperature 100(2)
_cell_measurement_theta_max 29.1825
_cell_measurement_theta_min 2.3320
_cell_volume 2133.27(12)
_computing_cell_refinement
;
CrysAlisPro, Oxford Diffraction Ltd.,
Version 1.171.33.55 (release 05-01-2010 CrysAlis171 .NET)
(compiled Jan 5 2010,16:28:46)
;
_computing_data_collection
;
CrysAlisPro, Oxford Diffraction Ltd.,
Version 1.171.33.55 (release 05-01-2010 CrysAlis171 .NET)
(compiled Jan 5 2010,16:28:46)
;
_computing_data_reduction
;
CrysAlisPro, Oxford Diffraction Ltd.,
Version 1.171.33.55 (release 05-01-2010 CrysAlis171 .NET)
(compiled Jan 5 2010,16:28:46)
;
_computing_molecular_graphics 'Bruker XP'
_computing_publication_material SHELXL-97
_computing_structure_refinement 'SHELXL-97 (Sheldrick, 1997)'
_computing_structure_solution 'SHELXS-97 (Sheldrick, 1990)'
_diffrn_ambient_temperature 100(2)
_diffrn_detector_area_resol_mean 16.1419
_diffrn_measured_fraction_theta_full 0.998
_diffrn_measured_fraction_theta_max 0.998
_diffrn_measurement_device_type 'Xcalibur, Eos'
_diffrn_measurement_method '\w scans'
_diffrn_radiation_monochromator graphite
_diffrn_radiation_source 'Enhance (Mo) X-ray Source'
_diffrn_radiation_type 'Mo K\a'
_diffrn_radiation_wavelength 0.71073
_diffrn_reflns_av_R_equivalents 0.0504
_diffrn_reflns_av_sigmaI/netI 0.0405
_diffrn_reflns_limit_h_max 14
_diffrn_reflns_limit_h_min -14
_diffrn_reflns_limit_k_max 16
_diffrn_reflns_limit_k_min -16
_diffrn_reflns_limit_l_max 17
_diffrn_reflns_limit_l_min -17
_diffrn_reflns_number 69085
_diffrn_reflns_theta_full 26.37
_diffrn_reflns_theta_max 26.37
_diffrn_reflns_theta_min 2.34
_exptl_absorpt_coefficient_mu 0.063
_exptl_absorpt_correction_type none
_exptl_crystal_colour colourless
_exptl_crystal_density_diffrn 1.129
_exptl_crystal_density_method 'not measured'
_exptl_crystal_description prism
_exptl_crystal_F_000 800
_exptl_crystal_size_max 0.27
_exptl_crystal_size_mid 0.22
_exptl_crystal_size_min 0.20
_refine_diff_density_max 0.249
_refine_diff_density_min -0.168
_refine_diff_density_rms 0.032
_refine_ls_extinction_method none
_refine_ls_goodness_of_fit_ref 0.954
_refine_ls_hydrogen_treatment 'rigid methyls, others riding'
_refine_ls_matrix_type full
_refine_ls_number_parameters 244
_refine_ls_number_reflns 4355
_refine_ls_number_restraints 0
_refine_ls_restrained_S_all 0.954
_refine_ls_R_factor_all 0.0598
_refine_ls_R_factor_gt 0.0376
_refine_ls_shift/su_max 0.001
_refine_ls_shift/su_mean 0.000
_refine_ls_structure_factor_coef Fsqd
_refine_ls_weighting_details 'calc w=1/[\s^2^(Fo^2^)+(0.0516P)^2^+0.0000P] where P=(Fo^2^+2Fc^2^)/3'
_refine_ls_weighting_scheme calc
_refine_ls_wR_factor_gt 0.0873
_refine_ls_wR_factor_ref 0.0912
_reflns_number_gt 3017
_reflns_number_total 4355
_reflns_threshold_expression >2sigma(I)
_cod_data_source_file c2dt12132h.txt
_cod_data_source_block mwal01
_cod_original_sg_symbol_H-M 'P 21/n'
_cod_database_code 7019081

loop_
_symmetry_equiv_pos_as_xyz
'x, y, z'
'-x+1/2, y+1/2, -z+1/2'
'-x, -y, -z'
'x-1/2, -y-1/2, z-1/2'

loop_
_atom_site_label
_atom_site_type_symbol
_atom_site_fract_x
_atom_site_fract_y
_atom_site_fract_z
_atom_site_U_iso_or_equiv
_atom_site_adp_type
_atom_site_occupancy
_atom_site_symmetry_multiplicity
_atom_site_calc_flag
_atom_site_refinement_flags
C1 C 0.26596(10) 0.44863(9) 0.68208(8) 0.0182(3) Uani 1 1 d .
C2 C 0.37298(10) 0.38239(9) 0.68745(8) 0.0186(3) Uani 1 1 d .
H2 H 0.3726 0.3139 0.7058 0.022 Uiso 1 1 calc R
C3 C 0.46763(10) 0.42974(9) 0.66390(8) 0.0182(3) Uani 1 1 d .
C4 C 0.43394(10) 0.53339(8) 0.63617(8) 0.0188(3) Uani 1 1 d .
C5 C 0.49834(11) 0.61170(9) 0.60312(8) 0.0241(3) Uani 1 1 d .
H5 H 0.5790 0.6038 0.5972 0.029 Uiso 1 1 calc R
C6 C 0.44285(12) 0.70150(9) 0.57890(9) 0.0268(3) Uani 1 1 d .
H6 H 0.4862 0.7561 0.5575 0.032 Uiso 1 1 calc R
C7 C 0.32507(12) 0.71259(9) 0.58547(9) 0.0268(3) Uani 1 1 d .
H7 H 0.2880 0.7742 0.5671 0.032 Uiso 1 1 calc R
C8 C 0.26015(11) 0.63468(9) 0.61865(8) 0.0229(3) Uani 1 1 d .
H8 H 0.1791 0.6426 0.6227 0.028 Uiso 1 1 calc R
C9 C 0.31506(10) 0.54535(8) 0.64571(8) 0.0183(3) Uani 1 1 d .
C10 C 0.16601(10) 0.40802(9) 0.60800(8) 0.0185(3) Uani 1 1 d .
H10 H 0.1024 0.4590 0.6035 0.022 Uiso 1 1 calc R
C11 C 0.20397(11) 0.39644(9) 0.50610(8) 0.0212(3) Uani 1 1 d .
H11A H 0.2346 0.4612 0.4851 0.025 Uiso 1 1 calc R
H11B H 0.2675 0.3466 0.5078 0.025 Uiso 1 1 calc R
C12 C 0.10359(11) 0.36308(9) 0.43292(9) 0.0243(3) Uani 1 1 d .
H12A H 0.0423 0.4151 0.4275 0.029 Uiso 1 1 calc R
H12B H 0.1318 0.3550 0.3685 0.029 Uiso 1 1 calc R
C13 C 0.05257(11) 0.26468(9) 0.46356(9) 0.0252(3) Uani 1 1 d .
H13A H 0.1115 0.2111 0.4625 0.030 Uiso 1 1 calc R
H13B H -0.0151 0.2465 0.4172 0.030 Uiso 1 1 calc R
C14 C 0.01448(11) 0.27319(10) 0.56508(9) 0.0264(3) Uani 1 1 d .
H14A H -0.0128 0.2070 0.5854 0.032 Uiso 1 1 calc R
H14B H -0.0516 0.3205 0.5638 0.032 Uiso 1 1 calc R
C15 C 0.11329(11) 0.30944(9) 0.63900(9) 0.0224(3) Uani 1 1 d .
H15A H 0.1748 0.2577 0.6468 0.027 Uiso 1 1 calc R
H15B H 0.0831 0.3188 0.7025 0.027 Uiso 1 1 calc R
C16 C 0.22790(10) 0.46068(9) 0.78635(8) 0.0220(3) Uani 1 1 d .
H16 H 0.2111 0.3918 0.8093 0.026 Uiso 1 1 calc R
C17 C 0.11680(11) 0.52190(10) 0.79204(9) 0.0272(3) Uani 1 1 d .
H17A H 0.1296 0.5912 0.7704 0.033 Uiso 1 1 calc R
H17B H 0.0529 0.4925 0.7479 0.033 Uiso 1 1 calc R
C18 C 0.08157(12) 0.52390(10) 0.89527(9) 0.0313(3) Uani 1 1 d .
H18A H 0.0108 0.5653 0.8967 0.038 Uiso 1 1 calc R
H18B H 0.0629 0.4551 0.9151 0.038 Uiso 1 1 calc R
C19 C 0.17786(12) 0.56609(10) 0.96646(10) 0.0351(4) Uani 1 1 d .
H19A H 0.1541 0.5629 1.0329 0.042 Uiso 1 1 calc R
H19B H 0.1912 0.6371 0.9508 0.042 Uiso 1 1 calc R
C20 C 0.29016(12) 0.50713(10) 0.96230(9) 0.0322(3) Uani 1 1 d .
H20A H 0.2794 0.4382 0.9858 0.039 Uiso 1 1 calc R
H20B H 0.3532 0.5388 1.0056 0.039 Uiso 1 1 calc R
C21 C 0.32537(11) 0.50317(10) 0.85911(9) 0.0271(3) Uani 1 1 d .
H21A H 0.3957 0.4610 0.8584 0.033 Uiso 1 1 calc R
H21B H 0.3452 0.5715 0.8387 0.033 Uiso 1 1 calc R
C22 C 0.58961(10) 0.39116(9) 0.66564(8) 0.0207(3) Uani 1 1 d .
H22 H 0.6172 0.4065 0.6014 0.025 Uiso 1 1 calc R
C23 C 0.59740(11) 0.27801(9) 0.68052(9) 0.0249(3) Uani 1 1 d .
H23A H 0.5672 0.2606 0.7425 0.030 Uiso 1 1 calc R
H23B H 0.5480 0.2443 0.6277 0.030 Uiso 1 1 calc R
C24 C 0.72188(12) 0.24016(11) 0.68202(10) 0.0330(3) Uani 1 1 d .
H24A H 0.7238 0.1676 0.6962 0.040 Uiso 1 1 calc R
H24B H 0.7487 0.2499 0.6173 0.040 Uiso 1 1 calc R
C25 C 0.80424(12) 0.29433(11) 0.75755(10) 0.0376(4) Uani 1 1 d .
H25A H 0.7840 0.2774 0.8231 0.045 Uiso 1 1 calc R
H25B H 0.8850 0.2718 0.7526 0.045 Uiso 1 1 calc R
C26 C 0.79670(11) 0.40679(11) 0.74292(10) 0.0358(4) Uani 1 1 d .
H26A H 0.8250 0.4243 0.6802 0.043 Uiso 1 1 calc R
H26B H 0.8474 0.4405 0.7950 0.043 Uiso 1 1 calc R
C27 C 0.67244(11) 0.44368(10) 0.74404(9) 0.0288(3) Uani 1 1 d .
H27A H 0.6698 0.5168 0.7328 0.035 Uiso 1 1 calc R
H27B H 0.6462 0.4307 0.8085 0.035 Uiso 1 1 calc R

loop_
_atom_site_aniso_label
_atom_site_aniso_U_11
_atom_site_aniso_U_22
_atom_site_aniso_U_33
_atom_site_aniso_U_23
_atom_site_aniso_U_13
_atom_site_aniso_U_12
C1 0.0199(7) 0.0163(6) 0.0183(6) 0.0014(5) 0.0022(5) 0.0011(5)
C2 0.0230(7) 0.0148(6) 0.0173(6) 0.0003(5) -0.0015(5) 0.0007(5)
C3 0.0205(7) 0.0193(6) 0.0141(6) -0.0020(5) -0.0010(5) 0.0001(5)
C4 0.0235(7) 0.0187(6) 0.0135(6) -0.0022(5) -0.0006(5) -0.0030(5)
C5 0.0289(7) 0.0258(7) 0.0175(6) -0.0022(5) 0.0019(5) -0.0076(6)
C6 0.0426(9) 0.0192(7) 0.0180(6) 0.0006(5) 0.0005(6) -0.0112(6)
C7 0.0460(9) 0.0149(6) 0.0185(6) -0.0002(5) -0.0014(6) 0.0005(6)
C8 0.0310(7) 0.0203(7) 0.0171(6) -0.0030(5) 0.0012(5) 0.0042(6)
C9 0.0242(7) 0.0175(6) 0.0128(6) -0.0008(5) 0.0002(5) -0.0011(5)
C10 0.0167(6) 0.0181(6) 0.0207(6) -0.0003(5) 0.0015(5) 0.0029(5)
C11 0.0239(7) 0.0194(6) 0.0205(6) 0.0004(5) 0.0029(5) 0.0019(5)
C12 0.0285(7) 0.0227(7) 0.0211(6) -0.0032(5) 0.0002(5) 0.0067(6)
C13 0.0233(7) 0.0241(7) 0.0272(7) -0.0064(6) -0.0013(5) 0.0021(6)
C14 0.0227(7) 0.0253(7) 0.0314(7) -0.0029(6) 0.0031(6) -0.0026(6)
C15 0.0227(7) 0.0224(7) 0.0222(6) -0.0010(5) 0.0034(5) -0.0011(5)
C16 0.0280(7) 0.0188(7) 0.0193(6) 0.0009(5) 0.0030(5) -0.0033(5)
C17 0.0291(8) 0.0275(7) 0.0259(7) -0.0019(6) 0.0067(6) -0.0019(6)
C18 0.0384(8) 0.0281(7) 0.0294(7) -0.0052(6) 0.0140(6) -0.0077(6)
C19 0.0485(9) 0.0334(8) 0.0258(7) -0.0086(6) 0.0149(6) -0.0138(7)
C20 0.0453(9) 0.0275(8) 0.0230(7) -0.0045(6) -0.0011(6) -0.0101(7)
C21 0.0320(8) 0.0246(7) 0.0243(7) -0.0024(6) 0.0011(6) -0.0027(6)
C22 0.0200(7) 0.0254(7) 0.0165(6) -0.0001(5) 0.0005(5) -0.0009(5)
C23 0.0240(7) 0.0276(7) 0.0228(6) 0.0050(5) 0.0014(5) 0.0040(6)
C24 0.0308(8) 0.0384(8) 0.0306(7) 0.0106(6) 0.0064(6) 0.0121(7)
C25 0.0219(7) 0.0628(10) 0.0283(8) 0.0160(7) 0.0034(6) 0.0109(7)
C26 0.0233(7) 0.0597(10) 0.0234(7) 0.0037(7) -0.0030(6) -0.0043(7)
C27 0.0243(7) 0.0396(8) 0.0216(7) -0.0027(6) -0.0009(5) -0.0033(6)

loop_
_atom_type_symbol
_atom_type_description
_atom_type_scat_dispersion_real
_atom_type_scat_dispersion_imag
_atom_type_scat_source
C C 0.0033 0.0016 'International Tables Vol C Tables 4.2.6.8 and 6.1.1.4'
H H 0.0000 0.0000 'International Tables Vol C Tables 4.2.6.8 and 6.1.1.4'

loop_
_geom_angle_atom_site_label_1
_geom_angle_atom_site_label_2
_geom_angle_atom_site_label_3
_geom_angle
C2 C1 C9 100.46(9)
C2 C1 C10 111.88(9)
C9 C1 C10 110.70(9)
C2 C1 C16 108.79(9)
C9 C1 C16 111.79(9)
C10 C1 C16 112.60(9)
C3 C2 C1 113.38(10)
C2 C3 C4 107.93(10)
C2 C3 C22 128.84(11)
C4 C3 C22 123.21(10)
C5 C4 C9 120.61(11)
C5 C4 C3 130.97(11)
C9 C4 C3 108.41(10)
C6 C5 C4 118.81(12)
C7 C6 C5 120.73(12)
C6 C7 C8 120.77(12)
C9 C8 C7 119.17(12)
C8 C9 C4 119.85(11)
C8 C9 C1 130.29(11)
C4 C9 C1 109.77(10)
C15 C10 C11 109.48(9)
C15 C10 C1 113.75(9)
C11 C10 C1 112.27(9)
C12 C11 C10 111.86(10)
C13 C12 C11 110.90(10)
C12 C13 C14 110.65(10)
C13 C14 C15 112.04(11)
C14 C15 C10 111.99(10)
C17 C16 C21 109.18(10)
C17 C16 C1 114.95(9)
C21 C16 C1 112.76(10)
C18 C17 C16 111.41(10)
C19 C18 C17 111.53(11)
C18 C19 C20 110.63(11)
C19 C20 C21 111.40(11)
C20 C21 C16 112.21(11)
C3 C22 C23 112.62(10)
C3 C22 C27 111.59(10)
C23 C22 C27 109.39(10)
C24 C23 C22 111.88(11)
C25 C24 C23 111.87(12)
C26 C25 C24 110.83(11)
C25 C26 C27 111.14(11)
C26 C27 C22 111.25(11)

loop_
_geom_bond_atom_site_label_1
_geom_bond_atom_site_label_2
_geom_bond_distance
C1 C2 1.5168(16)
C1 C9 1.5195(16)
C1 C10 1.5610(15)
C1 C16 1.5652(16)
C2 C3 1.3343(16)
C3 C4 1.4790(16)
C3 C22 1.4993(16)
C4 C5 1.3902(16)
C4 C9 1.4036(17)
C5 C6 1.3855(17)
C6 C7 1.3822(19)
C7 C8 1.3903(18)
C8 C9 1.3853(16)
C10 C15 1.5323(16)
C10 C11 1.5327(16)
C11 C12 1.5260(16)
C12 C13 1.5204(17)
C13 C14 1.5246(18)
C14 C15 1.5315(16)
C16 C17 1.5319(17)
C16 C21 1.5403(16)
C17 C18 1.5310(18)
C18 C19 1.5171(18)
C19 C20 1.525(2)
C20 C21 1.5311(18)
C22 C23 1.5277(16)
C22 C27 1.5408(16)
C23 C24 1.5235(18)
C24 C25 1.5230(19)
C25 C26 1.5180(19)
C26 C27 1.5205(18)

loop_
_geom_torsion_atom_site_label_1
_geom_torsion_atom_site_label_2
_geom_torsion_atom_site_label_3
_geom_torsion_atom_site_label_4
_geom_torsion
C9 C1 C2 C3 2.44(12)
C10 C1 C2 C3 119.92(11)
C16 C1 C2 C3 -115.05(11)
C1 C2 C3 C4 -2.09(13)
C1 C2 C3 C22 176.50(11)
C2 C3 C4 C5 -177.72(12)
C22 C3 C4 C5 3.59(19)
C2 C3 C4 C9 0.77(13)
C22 C3 C4 C9 -177.91(10)
C9 C4 C5 C6 -0.59(16)
C3 C4 C5 C6 177.74(11)
C4 C5 C6 C7 -1.34(17)
C5 C6 C7 C8 1.50(18)
C6 C7 C8 C9 0.31(17)
C7 C8 C9 C4 -2.23(17)
C7 C8 C9 C1 -178.64(11)
C5 C4 C9 C8 2.39(16)
C3 C4 C9 C8 -176.29(10)
C5 C4 C9 C1 179.49(10)
C3 C4 C9 C1 0.81(12)
C2 C1 C9 C8 174.85(11)
C10 C1 C9 C8 56.51(16)
C16 C1 C9 C8 -69.89(15)
C2 C1 C9 C4 -1.85(11)
C10 C1 C9 C4 -120.19(10)
C16 C1 C9 C4 113.41(10)
C2 C1 C10 C15 67.92(13)
C9 C1 C10 C15 179.08(10)
C16 C1 C10 C15 -54.97(13)
C2 C1 C10 C11 -57.10(13)
C9 C1 C10 C11 54.05(13)
C16 C1 C10 C11 180.00(9)
C15 C10 C11 C12 56.30(13)
C1 C10 C11 C12 -176.36(9)
C10 C11 C12 C13 -57.88(13)
C11 C12 C13 C14 55.95(14)
C12 C13 C14 C15 -54.60(14)
C13 C14 C15 C10 54.56(14)
C11 C10 C15 C14 -54.36(13)
C1 C10 C15 C14 179.14(10)
C2 C1 C16 C17 -177.18(10)
C9 C1 C16 C17 72.78(13)
C10 C1 C16 C17 -52.57(14)
C2 C1 C16 C21 56.79(13)
C9 C1 C16 C21 -53.24(13)
C10 C1 C16 C21 -178.60(9)
C21 C16 C17 C18 -55.99(13)
C1 C16 C17 C18 176.16(10)
C16 C17 C18 C19 57.65(14)
C17 C18 C19 C20 -56.11(15)
C18 C19 C20 C21 54.85(14)
C19 C20 C21 C16 -55.41(14)
C17 C16 C21 C20 55.27(14)
C1 C16 C21 C20 -175.66(10)
C2 C3 C22 C23 11.02(17)
C4 C3 C22 C23 -170.60(10)
C2 C3 C22 C27 -112.47(14)
C4 C3 C22 C27 65.92(14)
C3 C22 C23 C24 179.96(10)
C27 C22 C23 C24 -55.34(14)
C22 C23 C24 C25 55.10(14)
C23 C24 C25 C26 -54.48(15)
C24 C25 C26 C27 55.82(15)
C25 C26 C27 C22 -57.69(14)
C3 C22 C27 C26 -177.97(10)
C23 C22 C27 C26 56.73(14)
